data_4128533
loop_
_publ_author_name
'Li, Yanqiang'
'Liang, Fei'
'Zhao, Sangen'
'Li, Lina'
'Wu, Zhenyue'
'Ding, Qingran'
'Liu, Shuai'
'Lin, Zheshuai'
'Hong, Maochun'
'Luo, Junhua'

_publ_section_title
;
 Two Non-\p-Conjugated Deep-UV Nonlinear Optical Sulfates.
;
_journal_issue 9
_journal_name_full 'Journal of the American Chemical Society'
_journal_page_first 3833
_journal_page_last 3837
_journal_paper_doi 10.1021/jacs.9b00138
_journal_volume 141
_journal_year 2019
_chemical_formula_moiety '2(O4 S), H4 N, Na, 2(Li)'
_chemical_formula_sum 'H4 Li2 N Na O8 S2'
_chemical_formula_weight 247.03
_space_group_IT_number 5
_space_group_name_Hall 'C 2y'
_space_group_name_H-M_alt 'C 1 2 1'
_symmetry_cell_setting monoclinic
_symmetry_space_group_name_Hall 'C 2y'
_symmetry_space_group_name_H-M 'C 1 2 1'
_atom_sites_solution_hydrogens geom
_atom_sites_solution_primary direct
_atom_sites_solution_secondary difmap
_audit_creation_method SHELXL-97
_cell_angle_alpha 90.00
_cell_angle_beta 91.246(4)
_cell_angle_gamma 90.00
_cell_formula_units_Z 6
_cell_length_a 27.7435(13)
_cell_length_b 4.9525(2)
_cell_length_c 8.2103(4)
_cell_measurement_reflns_used 3114
_cell_measurement_temperature 173(2)
_cell_measurement_theta_max 29.3430
_cell_measurement_theta_min 3.8740
_cell_volume 1127.83(9)
_computing_structure_refinement 'SHELXL-97 (Sheldrick, 1997)'
_computing_structure_solution 'SHELXS-97 (Sheldrick, 1990)'
_diffrn_ambient_temperature 173(2)
_diffrn_measured_fraction_theta_full 0.996
_diffrn_measured_fraction_theta_max 0.996
_diffrn_measurement_device_type supernova
_diffrn_radiation_monochromator graphite
_diffrn_radiation_source 'fine-focus sealed tube'
_diffrn_radiation_type MoK\a
_diffrn_radiation_wavelength 0.71073
_diffrn_reflns_av_R_equivalents 0.0197
_diffrn_reflns_av_sigmaI/netI 0.0303
_diffrn_reflns_limit_h_max 32
_diffrn_reflns_limit_h_min -30
_diffrn_reflns_limit_k_max 5
_diffrn_reflns_limit_k_min -5
_diffrn_reflns_limit_l_max 9
_diffrn_reflns_limit_l_min -8
_diffrn_reflns_number 3298
_diffrn_reflns_theta_full 24.99
_diffrn_reflns_theta_max 24.99
_diffrn_reflns_theta_min 3.81
_exptl_absorpt_coefficient_mu 0.780
_exptl_absorpt_correction_T_max 0.9620
_exptl_absorpt_correction_T_min 0.890
_exptl_absorpt_correction_type multi-scan
_exptl_absorpt_process_details SADABS
_exptl_crystal_colour colorless
_exptl_crystal_density_diffrn 2.182
_exptl_crystal_density_method 'not measured'
_exptl_crystal_description strip
_exptl_crystal_F_000 744
_exptl_crystal_size_max 0.15
_exptl_crystal_size_mid 0.13
_exptl_crystal_size_min 0.05
_refine_diff_density_max 0.216
_refine_diff_density_min -0.394
_refine_diff_density_rms 0.061
_refine_ls_abs_structure_details 'Flack H D (1983), Acta Cryst. A39, 876-881'
_refine_ls_abs_structure_Flack 0.17(7)
_refine_ls_extinction_method none
_refine_ls_goodness_of_fit_ref 1.063
_refine_ls_hydrogen_treatment mixed
_refine_ls_matrix_type full
_refine_ls_number_parameters 191
_refine_ls_number_reflns 1869
_refine_ls_number_restraints 1
_refine_ls_restrained_S_all 1.063
_refine_ls_R_factor_all 0.0230
_refine_ls_R_factor_gt 0.0224
_refine_ls_shift/su_max 0.001
_refine_ls_shift/su_mean 0.000
_refine_ls_structure_factor_coef Fsqd
_refine_ls_weighting_details 'calc w=1/[\s^2^(Fo^2^)+(0.0299P)^2^+0.7308P] where P=(Fo^2^+2Fc^2^)/3'
_refine_ls_weighting_scheme calc
_refine_ls_wR_factor_gt 0.0566
_refine_ls_wR_factor_ref 0.0571
_reflns_number_gt 1837
_reflns_number_total 1869
_reflns_threshold_expression >2sigma(I)
_cod_data_source_file ja9b00138_si_002.cif
_cod_data_source_block c:\users\Lee\desktop\ANL\ANL
_cod_depositor_comments
;
The following automatic conversions were performed:

data item '_symmetry_cell_setting' value 'Monoclinic' was changed to
'monoclinic' in accordance with the
/home/data/users/saulius/crontab/automatic-downloads/current/ACS/lib/dictionaries/cif_core.dic
dictionary named 'cif_core.dic' version 2.4.2 last updated on
2011-04-26.

Automatic conversion script
Id: cif_fix_values 6909 2019-04-08 15:41:33Z antanas 
;
_cod_original_sg_symbol_H-M 'C 2'
_cod_database_code 4128533

loop_
_symmetry_equiv_pos_as_xyz
'x, y, z'
'-x, y, -z'
'x+1/2, y+1/2, z'
'-x+1/2, y+1/2, -z'

loop_
_atom_site_label
_atom_site_type_symbol
_atom_site_fract_x
_atom_site_fract_y
_atom_site_fract_z
_atom_site_U_iso_or_equiv
_atom_site_adp_type
_atom_site_occupancy
_atom_site_symmetry_multiplicity
_atom_site_calc_flag
_atom_site_refinement_flags
S1 S 0.05052(2) 0.20248(15) 0.70585(6) 0.00633(14) Uani 1 1 d .
O3 O 0.05215(7) 0.4974(4) 0.6945(2) 0.0120(4) Uani 1 1 d .
O4 O 0.07575(7) 0.0815(4) 0.5675(2) 0.0124(4) Uani 1 1 d .
S2 S 0.38664(2) 0.19668(15) 0.75111(6) 0.00601(14) Uani 1 1 d .
O8 O 0.35253(6) 0.1536(4) 0.6150(2) 0.0111(4) Uani 1 1 d .
S3 S 0.20691(2) 0.19507(15) 0.81144(6) 0.00611(14) Uani 1 1 d .
O12 O 0.25919(6) 0.1860(5) 0.84107(19) 0.0130(4) Uani 1 1 d .
O10 O 0.18186(7) 0.0667(4) 0.9493(2) 0.0100(4) Uani 1 1 d .
Na2 Na 0.12802(3) 0.7334(2) 0.65718(11) 0.0103(2) Uani 1 1 d .
Li3 Li 0.06403(14) 0.2022(12) 0.3453(5) 0.0106(8) Uani 1 1 d .
O1 O 0.00029(7) 0.1058(4) 0.7024(2) 0.0124(4) Uani 1 1 d .
Na1 Na 0.0000 0.7379(3) 0.5000 0.0114(3) Uani 1 2 d S
N2 N 0.28891(8) 0.6990(6) 0.6594(2) 0.0143(5) Uani 1 1 d .
N1 N 0.5000 0.2474(7) 1.0000 0.0109(8) Uani 1 2 d S
Li2 Li 0.30944(15) 0.1911(11) 1.0009(5) 0.0093(8) Uani 1 1 d .
O11 O 0.19121(7) 0.4783(4) 0.7982(2) 0.0112(4) Uani 1 1 d .
O9 O 0.19488(7) 0.0456(4) 0.6608(2) 0.0104(4) Uani 1 1 d .
Li1 Li 0.38041(14) -0.2991(12) 0.9782(4) 0.0115(8) Uani 1 1 d .
O5 O 0.39203(6) 0.4889(4) 0.7829(2) 0.0085(4) Uani 1 1 d .
O6 O 0.36815(7) 0.0667(4) 0.9000(2) 0.0084(4) Uani 1 1 d .
O7 O 0.43419(6) 0.0800(4) 0.7156(2) 0.0091(4) Uani 1 1 d .
O2 O 0.07394(7) 0.1069(4) 0.8588(2) 0.0139(4) Uani 1 1 d .
H2A H 0.3063 0.8469 0.6806 0.017 Uiso 1 1 d R
H2B H 0.2921 0.6631 0.5532 0.017 Uiso 1 1 d R
H2C H 0.2922 0.5500 0.7186 0.017 Uiso 1 1 d R
H2D H 0.2586 0.7587 0.6549 0.017 Uiso 1 1 d R
H1A H 0.4899 0.1422 0.9188 0.017 Uiso 1 1 d R
H1B H 0.4767 0.3553 1.0306 0.017 Uiso 1 1 d R

loop_
_atom_site_aniso_label
_atom_site_aniso_U_11
_atom_site_aniso_U_22
_atom_site_aniso_U_33
_atom_site_aniso_U_23
_atom_site_aniso_U_13
_atom_site_aniso_U_12
S1 0.0070(3) 0.0065(3) 0.0055(3) -0.0002(3) -0.0001(2) -0.0001(3)
O3 0.0133(10) 0.0084(10) 0.0142(10) 0.0000(8) -0.0011(8) 0.0009(8)
O4 0.0172(11) 0.0113(10) 0.0090(9) -0.0002(8) 0.0034(8) 0.0043(8)
S2 0.0060(3) 0.0060(3) 0.0062(3) 0.0000(3) 0.0012(2) -0.0005(3)
O8 0.0106(9) 0.0136(12) 0.0088(8) -0.0005(8) -0.0018(6) -0.0009(8)
S3 0.0066(3) 0.0062(3) 0.0055(3) -0.0001(3) 0.0006(2) 0.0005(3)
O12 0.0086(9) 0.0171(10) 0.0133(8) -0.0007(11) -0.0007(6) -0.0013(10)
O10 0.0127(10) 0.0080(10) 0.0094(9) 0.0017(8) 0.0045(7) 0.0025(8)
Na2 0.0105(5) 0.0110(6) 0.0094(4) 0.0019(5) 0.0004(4) 0.0009(5)
Li3 0.0090(19) 0.009(2) 0.0142(19) -0.001(3) 0.0012(15) -0.003(2)
O1 0.0090(10) 0.0120(10) 0.0163(9) 0.0013(8) -0.0005(7) -0.0015(8)
Na1 0.0144(7) 0.0084(8) 0.0114(6) 0.000 -0.0014(5) 0.000
N2 0.0171(11) 0.0117(11) 0.0144(10) -0.0023(13) 0.0044(8) -0.0044(13)
N1 0.0100(15) 0.012(2) 0.0106(14) 0.000 0.0013(11) 0.000
Li2 0.014(2) 0.005(2) 0.0083(17) 0.005(2) 0.0019(15) 0.000(2)
O11 0.0147(10) 0.0076(10) 0.0112(9) 0.0011(8) 0.0006(8) 0.0007(8)
O9 0.0148(10) 0.0096(11) 0.0069(9) -0.0011(8) -0.0006(8) 0.0012(8)
Li1 0.016(2) 0.011(2) 0.0075(17) 0.000(3) -0.0027(15) 0.001(3)
O5 0.0095(10) 0.0061(9) 0.0100(9) 0.0002(8) 0.0015(8) -0.0010(7)
O6 0.0114(10) 0.0063(10) 0.0078(9) 0.0024(8) 0.0028(7) 0.0016(8)
O7 0.0081(10) 0.0074(9) 0.0120(9) -0.0020(8) 0.0029(7) 0.0008(8)
O2 0.0178(10) 0.0159(11) 0.0077(8) 0.0033(8) -0.0064(7) -0.0048(8)

loop_
_atom_type_symbol
_atom_type_description
_atom_type_scat_dispersion_real
_atom_type_scat_dispersion_imag
_atom_type_scat_source
H H 0.0000 0.0000 'International Tables Vol C Tables 4.2.6.8 and 6.1.1.4'
Li Li -0.0003 0.0001 'International Tables Vol C Tables 4.2.6.8 and 6.1.1.4'
N N 0.0061 0.0033 'International Tables Vol C Tables 4.2.6.8 and 6.1.1.4'
O O 0.0106 0.0060 'International Tables Vol C Tables 4.2.6.8 and 6.1.1.4'
Na Na 0.0362 0.0249 'International Tables Vol C Tables 4.2.6.8 and 6.1.1.4'
S S 0.1246 0.1234 'International Tables Vol C Tables 4.2.6.8 and 6.1.1.4'

loop_
_geom_angle_atom_site_label_1
_geom_angle_atom_site_label_2
_geom_angle_atom_site_label_3
_geom_angle
_geom_angle_site_symmetry_1
_geom_angle_site_symmetry_3
O3 S1 O1 110.70(12) . .
O3 S1 O4 109.90(12) . .
O1 S1 O4 108.53(11) . .
O3 S1 O2 111.06(12) . .
O1 S1 O2 108.07(11) . .
O4 S1 O2 108.50(11) . .
O3 S1 Li3 86.15(14) . .
O1 S1 Li3 96.86(11) . .
O4 S1 Li3 33.46(13) . .
O2 S1 Li3 141.07(12) . .
O3 S1 Na1 134.85(8) . 1_545
O1 S1 Na1 49.11(8) . 1_545
O4 S1 Na1 60.35(8) . 1_545
O2 S1 Na1 113.72(9) . 1_545
Li3 S1 Na1 62.27(10) . 1_545
O3 S1 Na2 134.05(9) . 1_545
O1 S1 Na2 113.57(9) . 1_545
O4 S1 Na2 43.66(8) . 1_545
O2 S1 Na2 65.77(8) . 1_545
Li3 S1 Na2 77.11(10) . 1_545
Na1 S1 Na2 72.31(3) 1_545 1_545
S1 O3 Na2 121.01(12) . .
S1 O3 Na1 120.63(11) . .
Na2 O3 Na1 100.67(8) . .
S1 O4 Li3 121.77(19) . .
S1 O4 Na2 110.80(10) . 1_545
Li3 O4 Na2 127.42(18) . 1_545
S1 O4 Na1 91.89(9) . 1_545
Li3 O4 Na1 83.65(15) . 1_545
Na2 O4 Na1 94.15(8) 1_545 1_545
O8 S2 O7 110.96(11) . .
O8 S2 O5 109.80(11) . .
O7 S2 O5 109.34(11) . .
O8 S2 O6 109.68(11) . .
O7 S2 O6 108.65(11) . .
O5 S2 O6 108.36(11) . .
O8 S2 Li3 88.27(11) . 4_546
O7 S2 Li3 36.11(12) . 4_546
O5 S2 Li3 145.31(12) . 4_546
O6 S2 Li3 91.84(12) . 4_546
O8 S2 Li3 102.32(11) . 4_556
O7 S2 Li3 81.85(12) . 4_556
O5 S2 Li3 34.48(11) . 4_556
O6 S2 Li3 139.06(11) . 4_556
Li3 S2 Li3 114.39(13) 4_546 4_556
O8 S2 Li2 93.52(10) . .
O7 S2 Li2 141.92(12) . .
O5 S2 Li2 87.67(13) . .
O6 S2 Li2 33.58(12) . .
Li3 S2 Li2 121.56(14) 4_546 .
Li3 S2 Li2 122.04(14) 4_556 .
O8 S2 Na2 35.64(7) . 4_546
O7 S2 Na2 85.03(7) . 4_546
O5 S2 Na2 97.60(8) . 4_546
O6 S2 Na2 143.75(8) . 4_546
Li3 S2 Na2 79.81(8) 4_546 4_546
Li3 S2 Na2 74.69(8) 4_556 4_546
Li2 S2 Na2 127.44(8) . 4_546
S2 O8 Na2 123.01(11) . 4_546
O12 S3 O11 109.36(14) . .
O12 S3 O9 109.21(11) . .
O11 S3 O9 110.82(11) . .
O12 S3 O10 109.76(11) . .
O11 S3 O10 108.79(11) . .
O9 S3 O10 108.89(12) . .
O12 S3 Li2 95.85(12) . 4_557
O11 S3 Li2 36.28(11) . 4_557
O9 S3 Li2 145.58(11) . 4_557
O10 S3 Li2 83.00(11) . 4_557
O12 S3 Li2 92.86(13) . 4_547
O11 S3 Li2 142.19(11) . 4_547
O9 S3 Li2 88.79(12) . 4_547
O10 S3 Li2 33.47(11) . 4_547
Li2 S3 Li2 113.75(12) 4_557 4_547
O12 S3 Li1 135.37(10) . 4_557
O11 S3 Li1 78.02(13) . 4_557
O9 S3 Li1 108.45(12) . 4_557
O10 S3 Li1 33.83(12) . 4_557
Li2 S3 Li1 63.60(14) 4_557 4_557
Li2 S3 Li1 64.93(13) 4_547 4_557
S3 O12 Li2 145.61(16) . .
S3 O10 Li2 121.26(17) . 4_547
S3 O10 Li1 121.17(17) . 4_557
Li2 O10 Li1 111.9(2) 4_547 4_557
O8 Na2 O4 88.76(7) 4_556 1_565
O8 Na2 O9 85.81(7) 4_556 1_565
O4 Na2 O9 90.15(8) 1_565 1_565
O8 Na2 O3 104.89(8) 4_556 .
O4 Na2 O3 82.13(7) 1_565 .
O9 Na2 O3 166.57(8) 1_565 .
O8 Na2 O11 100.81(7) 4_556 .
O4 Na2 O11 163.53(8) 1_565 .
O9 Na2 O11 77.36(7) 1_565 .
O3 Na2 O11 107.88(8) . .
O8 Na2 O2 141.21(7) 4_556 1_565
O4 Na2 O2 52.71(6) 1_565 1_565
O9 Na2 O2 89.50(7) 1_565 1_565
O3 Na2 O2 77.07(7) . 1_565
O11 Na2 O2 115.66(6) . 1_565
O8 Na2 S1 114.28(6) 4_556 1_565
O4 Na2 S1 25.54(5) 1_565 1_565
O9 Na2 S1 92.96(6) 1_565 1_565
O3 Na2 S1 75.36(6) . 1_565
O11 Na2 S1 142.89(6) . 1_565
O2 Na2 S1 27.52(4) 1_565 1_565
O8 Na2 Li2 132.68(9) 4_556 4_557
O4 Na2 Li2 128.65(11) 1_565 4_557
O9 Na2 Li2 68.76(10) 1_565 4_557
O3 Na2 Li2 107.76(10) . 4_557
O11 Na2 Li2 36.50(10) . 4_557
O2 Na2 Li2 79.84(9) 1_565 4_557
S1 Na2 Li2 106.53(9) 1_565 4_557
O8 Na2 S2 21.35(5) 4_556 4_556
O4 Na2 S2 70.69(5) 1_565 4_556
O9 Na2 S2 97.05(5) 1_565 4_556
O3 Na2 S2 90.77(5) . 4_556
O11 Na2 S2 120.99(6) . 4_556
O2 Na2 S2 123.05(5) 1_565 4_556
S1 Na2 S2 95.54(3) 1_565 4_556
Li2 Na2 S2 154.00(8) 4_557 4_556
O8 Na2 Na1 84.78(5) 4_556 .
O4 Na2 Na1 46.99(6) 1_565 .
O9 Na2 Na1 136.18(6) 1_565 .
O3 Na2 Na1 39.76(5) . .
O11 Na2 Na1 146.46(6) . .
O2 Na2 Na1 72.36(4) 1_565 .
S1 Na2 Na1 53.45(3) 1_565 .
Li2 Na2 Na1 140.81(8) 4_557 .
S2 Na2 Na1 64.263(19) 4_556 .
O8 Na2 Li1 150.95(10) 4_556 4_567
O4 Na2 Li1 75.67(9) 1_565 4_567
O9 Na2 Li1 70.13(8) 1_565 4_567
O3 Na2 Li1 97.20(9) . 4_567
O11 Na2 Li1 89.86(9) . 4_567
O2 Na2 Li1 28.95(7) 1_565 4_567
S1 Na2 Li1 53.48(7) 1_565 4_567
Li2 Na2 Li1 53.38(11) 4_557 4_567
S2 Na2 Li1 143.95(9) 4_556 4_567
Na1 Na2 Li1 101.16(7) . 4_567
O8 Na2 Li3 65.24(8) 4_556 1_565
O4 Na2 Li3 23.53(8) 1_565 1_565
O9 Na2 Li3 88.00(9) 1_565 1_565
O3 Na2 Li3 89.20(8) . 1_565
O11 Na2 Li3 160.73(8) . 1_565
O2 Na2 Li3 76.14(8) 1_565 1_565
S1 Na2 Li3 49.07(7) 1_565 1_565
Li2 Na2 Li3 146.57(13) 4_557 1_565
S2 Na2 Li3 47.89(7) 4_556 1_565
Na1 Na2 Li3 49.46(7) . 1_565
Li1 Na2 Li3 96.94(11) 4_567 1_565
O1 Li3 O7 102.8(2) 2_556 4_556
O1 Li3 O4 104.9(2) 2_556 .
O7 Li3 O4 122.4(3) 4_556 .
O1 Li3 O5 110.7(3) 2_556 4_546
O7 Li3 O5 111.5(2) 4_556 4_546
O4 Li3 O5 104.3(2) . 4_546
O1 Li3 S2 127.2(2) 2_556 4_556
O7 Li3 S2 26.67(9) 4_556 4_556
O4 Li3 S2 116.3(2) . 4_556
O5 Li3 S2 90.33(16) 4_546 4_556
O1 Li3 S2 99.9(2) 2_556 4_546
O7 Li3 S2 136.97(19) 4_556 4_546
O4 Li3 S2 85.5(2) . 4_546
O5 Li3 S2 25.53(10) 4_546 4_546
S2 Li3 S2 114.39(13) 4_556 4_546
O1 Li3 S1 93.87(15) 2_556 .
O7 Li3 S1 105.0(2) 4_556 .
O4 Li3 S1 24.77(9) . .
O5 Li3 S1 129.1(2) 4_546 .
S2 Li3 S1 109.70(16) 4_556 .
S2 Li3 S1 109.42(16) 4_546 .
O1 Li3 Li1 107.97(18) 2_556 4_556
O7 Li3 Li1 76.41(18) 4_556 4_556
O4 Li3 Li1 136.8(2) . 4_556
O5 Li3 Li1 37.27(14) 4_546 4_556
S2 Li3 Li1 61.65(14) 4_556 4_556
S2 Li3 Li1 61.91(14) 4_546 4_556
S1 Li3 Li1 157.37(16) . 4_556
O1 Li3 Na1 50.57(13) 2_556 1_545
O7 Li3 Na1 144.8(2) 4_556 1_545
O4 Li3 Na1 59.10(14) . 1_545
O5 Li3 Na1 100.7(2) 4_546 1_545
S2 Li3 Na1 168.77(18) 4_556 1_545
S2 Li3 Na1 76.23(14) 4_546 1_545
S1 Li3 Na1 61.51(8) . 1_545
Li1 Li3 Na1 129.2(2) 4_556 1_545
O1 Li3 Na1 77.18(16) 2_556 .
O7 Li3 Na1 50.85(13) 4_556 .
O4 Li3 Na1 88.16(16) . .
O5 Li3 Na1 162.3(2) 4_546 .
S2 Li3 Na1 72.74(13) 4_556 .
S2 Li3 Na1 172.10(16) 4_546 .
S1 Li3 Na1 63.83(9) . .
Li1 Li3 Na1 125.9(2) 4_556 .
Na1 Li3 Na1 96.44(10) 1_545 .
O1 Li3 Na2 114.0(2) 2_556 1_545
O7 Li3 Na2 137.56(18) 4_556 1_545
O4 Li3 Na2 29.05(11) . 1_545
O5 Li3 Na2 75.34(15) 4_546 1_545
S2 Li3 Na2 118.18(12) 4_556 1_545
S2 Li3 Na2 57.43(9) 4_546 1_545
S1 Li3 Na2 53.82(7) . 1_545
Li1 Li3 Na2 109.69(16) 4_556 1_545
Na1 Li3 Na2 63.51(9) 1_545 1_545
Na1 Li3 Na2 116.83(10) . 1_545
S1 O1 Li3 144.5(2) . 2_556
S1 O1 Na1 104.03(10) . 1_545
Li3 O1 Na1 93.34(17) 2_556 1_545
O3 Na1 O3 121.59(12) 2_556 .
O3 Na1 O1 85.79(6) 2_556 2_566
O3 Na1 O1 142.60(7) . 2_566
O3 Na1 O1 142.60(7) 2_556 1_565
O3 Na1 O1 85.79(6) . 1_565
O1 Na1 O1 84.73(10) 2_566 1_565
O3 Na1 O7 80.13(6) 2_556 4_556
O3 Na1 O7 83.53(7) . 4_556
O1 Na1 O7 76.32(6) 2_566 4_556
O1 Na1 O7 131.82(7) 1_565 4_556
O3 Na1 O7 83.53(7) 2_556 3_455
O3 Na1 O7 80.13(6) . 3_455
O1 Na1 O7 131.82(7) 2_566 3_455
O1 Na1 O7 76.32(6) 1_565 3_455
O7 Na1 O7 146.14(11) 4_556 3_455
O3 Na1 O4 150.77(6) 2_556 1_565
O3 Na1 O4 74.39(6) . 1_565
O1 Na1 O4 70.73(7) 2_566 1_565
O1 Na1 O4 54.27(6) 1_565 1_565
O7 Na1 O4 77.62(6) 4_556 1_565
O7 Na1 O4 125.07(6) 3_455 1_565
O3 Na1 O4 74.39(6) 2_556 2_566
O3 Na1 O4 150.77(6) . 2_566
O1 Na1 O4 54.27(6) 2_566 2_566
O1 Na1 O4 70.73(7) 1_565 2_566
O7 Na1 O4 125.07(6) 4_556 2_566
O7 Na1 O4 77.62(6) 3_455 2_566
O4 Na1 O4 103.58(10) 1_565 2_566
O3 Na1 S1 75.88(5) 2_556 2_566
O3 Na1 S1 162.44(7) . 2_566
O1 Na1 S1 26.86(4) 2_566 2_566
O1 Na1 S1 79.49(6) 1_565 2_566
O7 Na1 S1 99.17(4) 4_556 2_566
O7 Na1 S1 105.31(5) 3_455 2_566
O4 Na1 S1 89.17(6) 1_565 2_566
O4 Na1 S1 27.76(4) 2_566 2_566
O3 Na1 S1 162.45(7) 2_556 1_565
O3 Na1 S1 75.88(5) . 1_565
O1 Na1 S1 79.49(6) 2_566 1_565
O1 Na1 S1 26.86(4) 1_565 1_565
O7 Na1 S1 105.31(5) 4_556 1_565
O7 Na1 S1 99.17(5) 3_455 1_565
O4 Na1 S1 27.76(4) 1_565 1_565
O4 Na1 S1 89.17(6) 2_566 1_565
S1 Na1 S1 86.71(5) 2_566 1_565
O3 Na1 Li3 114.76(9) 2_556 1_565
O3 Na1 Li3 106.57(9) . 1_565
O1 Na1 Li3 36.09(9) 2_566 1_565
O1 Na1 Li3 75.03(10) 1_565 1_565
O7 Na1 Li3 63.57(10) 4_556 1_565
O7 Na1 Li3 149.93(11) 3_455 1_565
O4 Na1 Li3 37.24(8) 1_565 1_565
O4 Na1 Li3 84.46(10) 2_566 1_565
S1 Na1 Li3 60.44(8) 2_566 1_565
S1 Na1 Li3 56.21(8) 1_565 1_565
O3 Na1 Li3 106.58(9) 2_556 2_566
O3 Na1 Li3 114.77(9) . 2_566
O1 Na1 Li3 75.03(10) 2_566 2_566
O1 Na1 Li3 36.09(9) 1_565 2_566
O7 Na1 Li3 149.93(11) 4_556 2_566
O7 Na1 Li3 63.57(10) 3_455 2_566
O4 Na1 Li3 84.46(10) 1_565 2_566
O4 Na1 Li3 37.25(8) 2_566 2_566
S1 Na1 Li3 56.21(8) 2_566 2_566
S1 Na1 Li3 60.44(8) 1_565 2_566
Li3 Na1 Li3 87.63(18) 1_565 2_566
O12 Li2 O10 104.3(2) . 4_557
O12 Li2 O6 108.2(2) . .
O10 Li2 O6 107.2(2) 4_557 .
O12 Li2 O11 123.8(3) . 4_547
O10 Li2 O11 110.2(2) 4_557 4_547
O6 Li2 O11 102.2(2) . 4_547
O12 Li2 S3 103.4(2) . 4_547
O10 Li2 S3 135.94(18) 4_557 4_547
O6 Li2 S3 95.7(2) . 4_547
O11 Li2 S3 26.42(9) 4_547 4_547
O12 Li2 S3 104.6(2) . 4_557
O10 Li2 S3 25.26(9) 4_557 4_557
O6 Li2 S3 128.7(2) . 4_557
O11 Li2 S3 90.62(16) 4_547 4_557
S3 Li2 S3 113.75(12) 4_547 4_557
O12 Li2 S2 92.99(15) . .
O10 Li2 S2 92.77(18) 4_557 .
O6 Li2 S2 24.97(8) . .
O11 Li2 S2 127.0(2) 4_547 .
S3 Li2 S2 119.14(17) 4_547 .
S3 Li2 S2 117.79(17) 4_557 .
O12 Li2 Li1 113.7(2) . .
O10 Li2 Li1 133.4(2) 4_557 .
O6 Li2 Li1 36.45(14) . .
O11 Li2 Li1 69.54(17) 4_547 .
S3 Li2 Li1 59.22(13) 4_547 .
S3 Li2 Li1 141.65(15) 4_557 .
S2 Li2 Li1 60.48(12) . .
O12 Li2 Li1 114.4(2) . 1_565
O10 Li2 Li1 34.43(13) 4_557 1_565
O6 Li2 Li1 72.77(17) . 1_565
O11 Li2 Li1 119.29(19) 4_547 1_565
S3 Li2 Li1 142.14(15) 4_547 1_565
S3 Li2 Li1 58.02(12) 4_557 1_565
S2 Li2 Li1 60.31(12) . 1_565
Li1 Li2 Li1 102.65(16) . 1_565
O12 Li2 Na2 164.4(2) . 4_547
O10 Li2 Na2 72.16(13) 4_557 4_547
O6 Li2 Na2 87.26(15) . 4_547
O11 Li2 Na2 47.66(10) 4_547 4_547
S3 Li2 Na2 71.88(9) 4_547 4_547
S3 Li2 Na2 65.55(9) 4_557 4_547
S2 Li2 Na2 102.29(12) . 4_547
Li1 Li2 Na2 77.21(12) . 4_547
Li1 Li2 Na2 71.66(12) 1_565 4_547
S3 O11 Li2 117.29(18) . 4_557
S3 O11 Na2 137.63(11) . .
Li2 O11 Na2 95.84(15) 4_557 .
S3 O9 Na2 119.47(11) . 1_545
O2 Li1 O6 125.0(3) 4_547 .
O2 Li1 O5 109.3(2) 4_547 1_545
O6 Li1 O5 105.1(2) . 1_545
O2 Li1 O10 106.6(2) 4_547 4_547
O6 Li1 O10 105.5(2) . 4_547
O5 Li1 O10 103.3(2) 1_545 4_547
O2 Li1 S3 97.33(16) 4_547 4_547
O6 Li1 S3 93.50(17) . 4_547
O5 Li1 S3 128.1(2) 1_545 4_547
O10 Li1 S3 25.00(8) 4_547 4_547
O2 Li1 Li3 105.68(18) 4_547 4_546
O6 Li1 Li3 78.61(18) . 4_546
O5 Li1 Li3 37.07(14) 1_545 4_546
O10 Li1 Li3 136.1(2) 4_547 4_546
S3 Li1 Li3 156.13(15) 4_547 4_546
O2 Li1 Li2 124.3(2) 4_547 .
O6 Li1 Li2 36.32(12) . .
O5 Li1 Li2 125.56(19) 1_545 .
O10 Li1 Li2 71.64(17) 4_547 .
S3 Li1 Li2 57.18(12) 4_547 .
Li3 Li1 Li2 111.97(19) 4_546 .
O2 Li1 Li2 99.7(2) 4_547 1_545
O6 Li1 Li2 130.35(19) . 1_545
O5 Li1 Li2 74.73(19) 1_545 1_545
O10 Li1 Li2 33.68(14) 4_547 1_545
S3 Li1 Li2 57.04(11) 4_547 1_545
Li3 Li1 Li2 111.63(19) 4_546 1_545
Li2 Li1 Li2 102.65(16) . 1_545
O2 Li1 Na2 48.71(13) 4_547 4_537
O6 Li1 Na2 144.41(19) . 4_537
O5 Li1 Na2 109.5(2) 1_545 4_537
O10 Li1 Na2 58.85(12) 4_547 4_537
S3 Li1 Na2 58.44(8) 4_547 4_537
Li3 Li1 Na2 135.84(19) 4_546 4_537
Li2 Li1 Na2 112.09(13) . 4_537
Li2 Li1 Na2 54.97(10) 1_545 4_537
S2 O5 Li3 119.99(19) . 4_556
S2 O5 Li1 130.9(2) . 1_565
Li3 O5 Li1 105.7(2) 4_556 1_565
S2 O6 Li2 121.45(17) . .
S2 O6 Li1 127.86(16) . .
Li2 O6 Li1 107.2(2) . .
S2 O7 Li3 117.22(16) . 4_546
S2 O7 Na1 129.77(11) . 3_545
Li3 O7 Na1 95.15(14) 4_546 3_545
S1 O2 Li1 143.3(2) . 4_557
S1 O2 Na2 86.72(9) . 1_545
Li1 O2 Na2 102.35(17) 4_557 1_545

loop_
_geom_bond_atom_site_label_1
_geom_bond_atom_site_label_2
_geom_bond_distance
_geom_bond_site_symmetry_2
S1 O3 1.464(2) .
S1 O1 1.4734(19) .
S1 O4 1.474(2) .
S1 O2 1.4792(19) .
S1 Li3 2.992(4) .
S1 Na1 3.1640(14) 1_545
S1 Na2 3.1964(13) 1_545
O3 Na2 2.433(2) .
O3 Na1 2.442(2) .
O4 Li3 1.940(4) .
O4 Na2 2.360(2) 1_545
O4 Na1 2.751(2) 1_545
S2 O8 1.4645(18) .
S2 O7 1.4752(19) .
S2 O5 1.478(2) .
S2 O6 1.483(2) .
S2 Li3 2.923(5) 4_546
S2 Li3 2.969(6) 4_556
S2 Li2 2.997(4) .
S2 Na2 3.3729(10) 4_546
O8 Na2 2.3436(19) 4_546
S3 O12 1.4663(18) .
S3 O11 1.472(2) .
S3 O9 1.4733(19) .
S3 O10 1.484(2) .
S3 Li2 2.940(5) 4_557
S3 Li2 2.973(5) 4_547
S3 Li1 3.006(4) 4_557
O12 Li2 1.894(4) .
O10 Li2 1.918(6) 4_547
O10 Li1 1.956(5) 4_557
Na2 O8 2.344(2) 4_556
Na2 O4 2.360(2) 1_565
Na2 O9 2.415(2) 1_565
Na2 O11 2.433(2) .
Na2 O2 2.920(2) 1_565
Na2 S1 3.1964(13) 1_565
Na2 Li2 3.275(4) 4_557
Na2 S2 3.3729(10) 4_556
Na2 Na1 3.7525(10) .
Na2 Li1 3.796(5) 4_567
Na2 Li3 3.860(5) 1_565
Li3 O1 1.880(4) 2_556
Li3 O7 1.937(6) 4_556
Li3 O5 1.941(5) 4_546
Li3 S2 2.923(5) 4_556
Li3 S2 2.969(5) 4_546
Li3 Li1 3.100(5) 4_556
Li3 Na1 3.187(5) 1_545
Li3 Na1 3.450(5) .
Li3 Na2 3.860(5) 1_545
O1 Li3 1.880(4) 2_556
O1 Na1 2.466(2) 1_545
Na1 O3 2.442(2) 2_556
Na1 O1 2.466(2) 2_566
Na1 O1 2.466(2) 1_565
Na1 O7 2.6867(19) 4_556
Na1 O7 2.6868(19) 3_455
Na1 O4 2.751(2) 1_565
Na1 O4 2.751(2) 2_566
Na1 S1 3.1640(14) 2_566
Na1 S1 3.1640(14) 1_565
Na1 Li3 3.187(5) 1_565
Na1 Li3 3.187(5) 2_566
Li2 O10 1.918(6) 4_557
Li2 O6 1.944(5) .
Li2 O11 1.958(4) 4_547
Li2 S3 2.940(5) 4_547
Li2 S3 2.973(5) 4_557
Li2 Li1 3.134(7) .
Li2 Li1 3.210(7) 1_565
Li2 Na2 3.275(4) 4_547
O11 Li2 1.958(5) 4_557
O9 Na2 2.415(2) 1_545
Li1 O2 1.881(4) 4_547
Li1 O6 1.949(6) .
Li1 O5 1.949(5) 1_545
Li1 O10 1.956(5) 4_547
Li1 S3 3.006(4) 4_547
Li1 Li3 3.100(5) 4_546
Li1 Li2 3.210(7) 1_545
Li1 Na2 3.796(5) 4_537
O5 Li3 1.941(5) 4_556
O5 Li1 1.949(5) 1_565
O7 Li3 1.937(6) 4_546
O7 Na1 2.6868(19) 3_545
O2 Li1 1.881(4) 4_557
O2 Na2 2.920(2) 1_545
